data_4128114
loop_
_publ_author_name
'Du, Kang'
'Thorarinsdottir, Agnes E.'
'Harris, T. David'

_publ_section_title
;
 Selective Binding and Quantitation of Calcium with a Cobalt-Based
 Magnetic Resonance Probe.
;
_journal_issue 17
_journal_name_full 'Journal of the American Chemical Society'
_journal_page_first 7163
_journal_page_last 7172
_journal_paper_doi 10.1021/jacs.9b02661
_journal_volume 141
_journal_year 2019
_chemical_formula_moiety '2(C26 H34 Co N4 O8), C3 H6 O, 2(H1.18 O0.55)'
_chemical_formula_sum 'C55 H76.36 Co2 N8 O18.1'
_chemical_formula_weight 1257.12
_space_group_crystal_system cubic
_space_group_IT_number 206
_space_group_name_Hall '-I 2b 2c 3'
_space_group_name_H-M_alt 'I a -3'
_symmetry_space_group_name_Hall '-I 2b 2c 3'
_symmetry_space_group_name_H-M 'I a -3'
_atom_sites_solution_hydrogens mixed
_atom_sites_solution_primary direct
_audit_creation_date 2018-08-14
_audit_creation_method
;
Olex2 1.2
(compiled 2018.05.29 svn.r3508 for OlexSys, GUI svn.r5506)
;
_cell_angle_alpha 90
_cell_angle_beta 90
_cell_angle_gamma 90
_cell_formula_units_Z 24
_cell_length_a 35.066(7)
_cell_length_b 35.066(7)
_cell_length_c 35.066(7)
_cell_measurement_reflns_used 9697
_cell_measurement_temperature 100(2)
_cell_measurement_theta_max 25.80
_cell_measurement_theta_min 2.17
_cell_volume 43118(15)
_computing_cell_refinement 'SAINT V8.34A (Bruker, 2013)'
_computing_data_collection 'APEX2 V2014.11-0 (Bruker, 2014)'
_computing_data_reduction 'Bruker SAINT'
_computing_molecular_graphics 'Olex2 (Dolomanov et al., 2009)'
_computing_publication_material 'Olex2 (Dolomanov et al., 2009)'
_computing_structure_refinement 'ShelXL (Sheldrick, 2015)'
_computing_structure_solution 'ShelXS (Sheldrick, 2008)'
_diffrn_ambient_temperature 99.98
_diffrn_detector_area_resol_mean 8
_diffrn_measured_fraction_theta_full 1.000
_diffrn_measured_fraction_theta_max 0.998
_diffrn_measurement_device_type 'Bruker APEX-II CCD'
_diffrn_measurement_method '\f and \w scans'
_diffrn_radiation_monochromator 'Quazar optics'
_diffrn_radiation_type MoK\a
_diffrn_radiation_wavelength 0.71073
_diffrn_reflns_av_R_equivalents 0.1111
_diffrn_reflns_av_unetI/netI 0.0265
_diffrn_reflns_Laue_measured_fraction_full 1.000
_diffrn_reflns_Laue_measured_fraction_max 0.998
_diffrn_reflns_limit_h_max 43
_diffrn_reflns_limit_h_min -43
_diffrn_reflns_limit_k_max 43
_diffrn_reflns_limit_k_min -43
_diffrn_reflns_limit_l_max 43
_diffrn_reflns_limit_l_min -43
_diffrn_reflns_number 293059
_diffrn_reflns_point_group_measured_fraction_full 1.000
_diffrn_reflns_point_group_measured_fraction_max 0.998
_diffrn_reflns_theta_full 25.242
_diffrn_reflns_theta_max 26.393
_diffrn_reflns_theta_min 1.161
_diffrn_source microsource
_diffrn_standards_number 0
_exptl_absorpt_coefficient_mu 0.526
_exptl_absorpt_correction_type none
_exptl_crystal_colour pink
_exptl_crystal_colour_primary pink
_exptl_crystal_density_diffrn 1.162
_exptl_crystal_description block
_exptl_crystal_F_000 15869
_exptl_crystal_size_max 0.272
_exptl_crystal_size_mid 0.217
_exptl_crystal_size_min 0.167
_refine_diff_density_max 2.276
_refine_diff_density_min -0.774
_refine_diff_density_rms 0.146
_refine_ls_extinction_method none
_refine_ls_goodness_of_fit_ref 1.064
_refine_ls_hydrogen_treatment constr
_refine_ls_matrix_type full
_refine_ls_number_parameters 404
_refine_ls_number_reflns 7358
_refine_ls_number_restraints 61
_refine_ls_restrained_S_all 1.067
_refine_ls_R_factor_all 0.1196
_refine_ls_R_factor_gt 0.0805
_refine_ls_shift/su_max 0.000
_refine_ls_shift/su_mean 0.000
_refine_ls_structure_factor_coef Fsqd
_refine_ls_weighting_details 'w=1/[\s^2^(Fo^2^)+(0.1427P)^2^+356.2265P] where P=(Fo^2^+2Fc^2^)/3'
_refine_ls_weighting_scheme calc
_refine_ls_wR_factor_gt 0.2235
_refine_ls_wR_factor_ref 0.2755
_reflns_Friedel_coverage 0.000
_reflns_number_gt 5013
_reflns_number_total 7358
_reflns_threshold_expression 'I > 2\s(I)'
_cod_data_source_file ja9b02661_si_002.cif
_cod_data_source_block LCo_apo
_cod_original_cell_volume 43118(27)
_cod_original_formula_sum 'C55 H76.36 Co2 N8 O18.10'
_cod_database_code 4128114
_shelx_shelxl_version_number 2014/7
_shelx_space_group_comment
;
The symmetry employed for this shelxl refinement is uniquely defined
by the following loop, which should always be used as a source of
symmetry information in preference to the above space-group names.
They are only intended as comments.
;
_shelx_estimated_absorpt_t_max 0.917
_shelx_estimated_absorpt_t_min 0.870
_olex2_refinement_description
;
1. Fixed Uiso
 At 1.2 times of:
  All C(H) groups, All C(H,H) groups, All C(H,H,H,H) groups, All N(H,H) groups
 At 1.5 times of:
  All C(H,H,H) groups, All O(H,H) groups
2. Restrained distances
 C3AA-C2AA
 1.54 with sigma of 0.005
 O2AA-C25 = O2AA-C2AA = O18-C5AA
 1.43 with sigma of 0.005
 O0AA-C0AA = O0AA-C1AA = O1AA-C6 = O1AA-C25
 1.43 with sigma of 0.005
 C6-C1AA = C7-C0AA
 1.53 with sigma of 0.005
 O3AA-C3AA
 1.43 with sigma of 0.005
 O3AA-C4AA
 1.43 with sigma of 0.01
 C5AA-C4AA
 1.53 with sigma of 0.005
3. Rigid bond restraints
 C5AA, C3AA, C2AA, O2AA
 with sigma for 1-2 distances of 0.01 and sigma for 1-3 distances of 0.01
 C7, C0AA, O0AA, C1AA, C6, O1AA
 with sigma for 1-2 distances of 0.01 and sigma for 1-3 distances of 0.01
 C5AA, C4AA, O3AA, C3AA, C2AA, O2AA
 with sigma for 1-2 distances of 0.01 and sigma for 1-3 distances of 0.01
 C4AA, O3AA, C3AA
 with sigma for 1-2 distances of 0.01 and sigma for 1-3 distances of 0.01
 C5AA, C4AA, O3AA, C3AA, C2AA
 with sigma for 1-2 distances of 0.01 and sigma for 1-3 distances of 0.01
4. Uiso/Uaniso restraints and constraints
C4AA \\sim C0AA \\sim O0AA \\sim O3AA \\sim C3AA \\sim C1AA: within 2A with
sigma of 0.04 and sigma for terminal atoms of 0.08
Uanis(C4AA) \\sim Ueq: with sigma of 0.1 and sigma for terminal atoms of 0.2
Uanis(C7) = Uanis(C5AA)
Uanis(C0AA) = Uanis(C4AA)
Uanis(O0AA) = Uanis(O3AA)
Uanis(C1AA) = Uanis(C3AA)
Uanis(C6) = Uanis(C2AA)
Uanis(O1AA) = Uanis(O2AA)
5. Others
 Sof(H25C)=Sof(H25D)=Sof(O2AA)=Sof(C5AA)=Sof(H5AA)=Sof(H5AB)=Sof(C3AA)=
 Sof(H3AA)=Sof(H3AB)=Sof(C2AA)=Sof(H2AA)=Sof(H2AB)=Sof(C4AA)=Sof(H4AA)=
 Sof(H4AB)=Sof(O3AA)=1-FVAR(1)
 Sof(H25A)=Sof(H25B)=Sof(O1AA)=Sof(O0AA)=Sof(C6)=Sof(H6A)=Sof(H6B)=Sof(C7)=
 Sof(H7A)=Sof(H7B)=Sof(C1AA)=Sof(H1AA)=Sof(H1AB)=Sof(C0AA)=Sof(H0AA)=Sof(H0AB)=
 FVAR(1)
 Fixed Sof: H4AC(0.59) H4AD(0.59)
6.a Free rotating group:
 O4AA(H4AC,H4AD)
6.b Secondary CH2 refined with riding coordinates:
 C10(H10A,H10B), C15(H15A,H15B), C17(H17A,H17B), C23(H23A,H23B), C24(H24A,
 H24B), C25(H25A,H25B), C25(H25C,H25D), C29(H29A,H29B), C34(H34A,H34B), C6(H6A,
 H6B), C7(H7A,H7B), C1AA(H1AA,H1AB), C0AA(H0AA,H0AB), C5AA(H5AA,H5AB),
 C3AA(H3AA,H3AB), C2AA(H2AA,H2AB), C4AA(H4AA,H4AB)
6.c Aromatic/amide H refined with riding coordinates:
 C20(H20), C27(H27), C28(H28), C31(H31), C32(H32), C35(H35)
6.d X=CH2 refined with riding coordinates:
 N12(H12A,H12B), N30(H30A,H30B)
6.e Idealised Me refined as rotating group:
 C37(H37A,H37B,H37C)
;
_olex2_submission_special_instructions 'No special instructions were received'

loop_
_space_group_symop_operation_xyz
'x, y, z'
'z, x, y'
'y, z, x'
'-y, -z+1/2, x'
'z, -x, -y+1/2'
'-y+1/2, z, -x'
'-z, -x+1/2, y'
'-z+1/2, x, -y'
'y, -z, -x+1/2'
'-x, -y+1/2, z'
'x, -y, -z+1/2'
'-x+1/2, y, -z'
'x+1/2, y+1/2, z+1/2'
'z+1/2, x+1/2, y+1/2'
'y+1/2, z+1/2, x+1/2'
'-y+1/2, -z+1, x+1/2'
'z+1/2, -x+1/2, -y+1'
'-y+1, z+1/2, -x+1/2'
'-z+1/2, -x+1, y+1/2'
'-z+1, x+1/2, -y+1/2'
'y+1/2, -z+1/2, -x+1'
'-x+1/2, -y+1, z+1/2'
'x+1/2, -y+1/2, -z+1'
'-x+1, y+1/2, -z+1/2'
'-x, -y, -z'
'-z, -x, -y'
'-y, -z, -x'
'y, z-1/2, -x'
'-z, x, y-1/2'
'y-1/2, -z, x'
'z, x-1/2, -y'
'z-1/2, -x, y'
'-y, z, x-1/2'
'x, y-1/2, -z'
'-x, y, z-1/2'
'x-1/2, -y, z'
'-x+1/2, -y+1/2, -z+1/2'
'-z+1/2, -x+1/2, -y+1/2'
'-y+1/2, -z+1/2, -x+1/2'
'y+1/2, z, -x+1/2'
'-z+1/2, x+1/2, y'
'y, -z+1/2, x+1/2'
'z+1/2, x, -y+1/2'
'z, -x+1/2, y+1/2'
'-y+1/2, z+1/2, x'
'x+1/2, y, -z+1/2'
'-x+1/2, y+1/2, z'
'x, -y+1/2, z+1/2'

loop_
_atom_site_label
_atom_site_type_symbol
_atom_site_fract_x
_atom_site_fract_y
_atom_site_fract_z
_atom_site_U_iso_or_equiv
_atom_site_adp_type
_atom_site_occupancy
_atom_site_site_symmetry_order
_atom_site_calc_flag
_atom_site_refinement_flags_posn
_atom_site_refinement_flags_adp
_atom_site_refinement_flags_occupancy
_atom_site_disorder_assembly
_atom_site_disorder_group
Co1 Co 0.15762(2) 0.40595(2) 0.12466(2) 0.0250(2) Uani 1 1 d . . . . .
O1 O 0.15279(10) 0.45917(9) 0.10524(9) 0.0292(7) Uani 1 1 d . . . . .
O2 O 0.14097(11) 0.42900(9) 0.17902(10) 0.0350(8) Uani 1 1 d . . . . .
O3 O 0.17925(9) 0.38434(10) 0.07121(9) 0.0285(7) Uani 1 1 d . . . . .
O5 O 0.21162(9) 0.40247(10) 0.14341(9) 0.0319(8) Uani 1 1 d . . . . .
O6 O 0.18751(11) 0.50845(10) 0.05908(10) 0.0382(9) Uani 1 1 d . . . . .
N7 N 0.10553(12) 0.38802(12) 0.09436(12) 0.0304(9) Uani 1 1 d . . . . .
N8 N 0.14279(12) 0.35429(11) 0.15867(12) 0.0305(9) Uani 1 1 d . . . . .
C9 C 0.15557(13) 0.37373(14) 0.04713(13) 0.0280(10) Uani 1 1 d . . . . .
C10 C 0.08581(15) 0.36059(15) 0.11968(15) 0.0349(11) Uani 1 1 d . . . . .
H10A H 0.0663 0.3464 0.1050 0.042 Uiso 1 1 calc R . . . .
H10B H 0.0728 0.3745 0.1405 0.042 Uiso 1 1 calc R . . . .
C11 C 0.20561(15) 0.35344(15) 0.19029(14) 0.0353(11) Uani 1 1 d . . . . .
N12 N 0.13232(14) 0.41549(13) 0.24145(12) 0.0381(10) Uani 1 1 d . . . . .
H12A H 0.1359 0.4394 0.2484 0.046 Uiso 1 1 calc R . . . .
H12B H 0.1275 0.3980 0.2588 0.046 Uiso 1 1 calc R . . . .
C13 C 0.10155(16) 0.45012(14) 0.06110(15) 0.0353(11) Uani 1 1 d . . . . .
C14 C 0.13425(15) 0.40596(14) 0.20524(15) 0.0327(11) Uani 1 1 d . . . . .
C15 C 0.11452(15) 0.33315(14) 0.13616(16) 0.0346(11) Uani 1 1 d . . . . .
H15A H 0.1014 0.3143 0.1526 0.041 Uiso 1 1 calc R . . . .
H15B H 0.1274 0.3192 0.1153 0.041 Uiso 1 1 calc R . . . .
C17 C 0.11414(13) 0.36953(14) 0.05732(14) 0.0305(10) Uani 1 1 d . . . . .
H17A H 0.0983 0.3812 0.0371 0.037 Uiso 1 1 calc R . . . .
H17B H 0.1076 0.3421 0.0588 0.037 Uiso 1 1 calc R . . . .
O18 O 0.25632(17) 0.44529(17) 0.19433(15) 0.0833(19) Uani 1 1 d D . . . .
C19 C 0.21959(14) 0.38905(16) 0.17806(14) 0.0345(11) Uani 1 1 d . . . . .
C20 C 0.08512(18) 0.45896(16) 0.02595(16) 0.0417(13) Uani 1 1 d . . . . .
H20 H 0.0619 0.4470 0.0186 0.050 Uiso 1 1 calc R . . . .
C21 C 0.15347(17) 0.49321(14) 0.04668(14) 0.0374(12) Uani 1 1 d . . . . .
C22 C 0.13676(15) 0.46663(14) 0.07192(14) 0.0325(11) Uani 1 1 d . . . . .
C23 C 0.12600(15) 0.36492(14) 0.19594(14) 0.0318(11) Uani 1 1 d . . . . .
H23A H 0.1367 0.3484 0.2161 0.038 Uiso 1 1 calc R . . . .
H23B H 0.0981 0.3609 0.1952 0.038 Uiso 1 1 calc R . . . .
C24 C 0.08266(15) 0.42317(15) 0.08803(15) 0.0350(11) Uani 1 1 d . . . . .
H24A H 0.0786 0.4361 0.1128 0.042 Uiso 1 1 calc R . . . .
H24B H 0.0574 0.4160 0.0777 0.042 Uiso 1 1 calc R . . . .
C25 C 0.23900(18) 0.55090(16) 0.05650(16) 0.0503(16) Uani 1 1 d D . . . .
H25A H 0.2563 0.5291 0.0614 0.060 Uiso 0.593(4) 1 calc R . . A 1
H25B H 0.2527 0.5694 0.0402 0.060 Uiso 0.593(4) 1 calc R . . A 1
H25C H 0.2505 0.5712 0.0406 0.060 Uiso 0.407(4) 1 calc R . . A 2
H25D H 0.2307 0.5630 0.0806 0.060 Uiso 0.407(4) 1 calc R . . A 2
C26 C 0.24287(17) 0.40992(19) 0.20339(16) 0.0459(14) Uani 1 1 d . . . . .
C27 C 0.1364(2) 0.50264(17) 0.01190(15) 0.0474(15) Uani 1 1 d . . . . .
H27 H 0.1480 0.5208 -0.0045 0.057 Uiso 1 1 calc R . . . .
C28 C 0.25329(19) 0.3938(2) 0.23872(17) 0.0563(17) Uani 1 1 d . . . . .
H28 H 0.2694 0.4077 0.2554 0.068 Uiso 1 1 calc R . . . .
C29 C 0.17878(15) 0.33239(15) 0.16496(15) 0.0364(12) Uani 1 1 d . . . . .
H29A H 0.1726 0.3074 0.1766 0.044 Uiso 1 1 calc R . . . .
H29B H 0.1913 0.3276 0.1401 0.044 Uiso 1 1 calc R . . . .
N30 N 0.16450(13) 0.36427(16) 0.01184(12) 0.0467(13) Uani 1 1 d . . . . .
H30A H 0.1884 0.3653 0.0042 0.056 Uiso 1 1 calc R . . . .
H30B H 0.1466 0.3569 -0.0041 0.056 Uiso 1 1 calc R . . . .
C31 C 0.21645(18) 0.33866(19) 0.22533(17) 0.0476(14) Uani 1 1 d . . . . .
H31 H 0.2071 0.3144 0.2330 0.057 Uiso 1 1 calc R . . . .
C32 C 0.1021(2) 0.48501(18) 0.00152(17) 0.0510(16) Uani 1 1 d . . . . .
H32 H 0.0905 0.4909 -0.0223 0.061 Uiso 1 1 calc R . . . .
C34 C 0.20454(19) 0.53740(16) 0.03670(17) 0.0470(15) Uani 1 1 d . . . . .
H34A H 0.1864 0.5588 0.0332 0.056 Uiso 1 1 calc R . . . .
H34B H 0.2114 0.5272 0.0113 0.056 Uiso 1 1 calc R . . . .
C35 C 0.24063(18) 0.3585(2) 0.24936(17) 0.0549(17) Uani 1 1 d . . . . .
H35 H 0.2484 0.3477 0.2730 0.066 Uiso 1 1 calc R . . . .
O4 O 0.0000 0.7500 0.11597(14) 0.0315(10) Uani 1 2 d S T P . .
C16 C 0.0000 0.7500 0.0813(2) 0.0413(18) Uani 1 2 d S T P . .
C37 C 0.0167(2) 0.7168(3) 0.0598(2) 0.072(2) Uani 1 1 d . . . . .
H37A H 0.0291 0.6994 0.0778 0.107 Uiso 1 1 calc GR . . . .
H37B H 0.0355 0.7261 0.0414 0.107 Uiso 1 1 calc GR . . . .
H37C H -0.0037 0.7032 0.0463 0.107 Uiso 1 1 calc GR . . . .
O1AA O 0.22895(19) 0.5685(2) 0.09159(16) 0.0497(14) Uani 0.593(4) 1 d D U . A 1
O0AA O 0.2582(2) 0.5300(3) 0.1793(3) 0.077(2) Uani 0.593(4) 1 d D U . A 1
C6 C 0.2570(3) 0.5685(4) 0.1211(3) 0.072(3) Uani 0.593(4) 1 d D U . A 1
H6A H 0.2630 0.5945 0.1303 0.087 Uiso 0.593(4) 1 calc R . . A 1
H6B H 0.2808 0.5554 0.1133 0.087 Uiso 0.593(4) 1 calc R . . A 1
C7 C 0.2204(4) 0.4755(3) 0.2008(4) 0.059(2) Uani 0.593(4) 1 d D U . A 1
H7A H 0.2047 0.4767 0.1774 0.071 Uiso 0.593(4) 1 calc R . . A 1
H7B H 0.2041 0.4665 0.2219 0.071 Uiso 0.593(4) 1 calc R . . A 1
C1AA C 0.2342(3) 0.5452(5) 0.1505(3) 0.095(4) Uani 0.593(4) 1 d D U . A 1
H1AA H 0.2147 0.5618 0.1624 0.114 Uiso 0.593(4) 1 calc R . . A 1
H1AB H 0.2208 0.5241 0.1373 0.114 Uiso 0.593(4) 1 calc R . . A 1
C0AA C 0.2360(5) 0.5151(3) 0.2101(4) 0.087(3) Uani 0.593(4) 1 d D U . A 1
H0AA H 0.2145 0.5326 0.2154 0.104 Uiso 0.593(4) 1 calc R . . A 1
H0AB H 0.2520 0.5136 0.2333 0.104 Uiso 0.593(4) 1 calc R . . A 1
O2AA O 0.2685(2) 0.5245(2) 0.0656(3) 0.0497(14) Uani 0.407(4) 1 d D U . A 2
C5AA C 0.2366(4) 0.4741(4) 0.1742(4) 0.059(2) Uani 0.407(4) 1 d D U . A 2
H5AA H 0.2329 0.4971 0.1902 0.071 Uiso 0.407(4) 1 calc R . . A 2
H5AB H 0.2114 0.4649 0.1653 0.071 Uiso 0.407(4) 1 calc R . . A 2
C3AA C 0.3164(6) 0.5061(6) 0.1085(6) 0.095(4) Uani 0.407(4) 1 d D U . A 2
H3AA H 0.3271 0.4904 0.0876 0.114 Uiso 0.407(4) 1 calc R . . A 2
H3AB H 0.3388 0.5174 0.1214 0.114 Uiso 0.407(4) 1 calc R . . A 2
C2AA C 0.2995(4) 0.5403(4) 0.0869(5) 0.072(3) Uani 0.407(4) 1 d D U . A 2
H2AA H 0.2903 0.5600 0.1049 0.087 Uiso 0.407(4) 1 calc R . . A 2
H2AB H 0.3187 0.5518 0.0697 0.087 Uiso 0.407(4) 1 calc R . . A 2
O4AA O 0.2396(2) 0.4586(2) 0.0957(2) 0.049(3) Uani 0.553(15) 1 d . . . B 1
H4AC H 0.2204 0.4742 0.0985 0.074 Uiso 0.59 1 d G . . B 1
H4AD H 0.2362 0.4415 0.1133 0.074 Uiso 0.59 1 d G . . B 1
C4AA C 0.2631(4) 0.4826(6) 0.1405(6) 0.087(3) Uani 0.407(4) 1 d D U . A 2
H4AA H 0.2517 0.4681 0.1190 0.104 Uiso 0.407(4) 1 calc R . . A 2
H4AB H 0.2583 0.5098 0.1346 0.104 Uiso 0.407(4) 1 calc R . . A 2
O3AA O 0.3043(3) 0.4780(4) 0.1351(4) 0.077(2) Uani 0.407(4) 1 d D U . A 2

loop_
_atom_site_aniso_label
_atom_site_aniso_U_11
_atom_site_aniso_U_22
_atom_site_aniso_U_33
_atom_site_aniso_U_23
_atom_site_aniso_U_13
_atom_site_aniso_U_12
Co1 0.0276(4) 0.0244(3) 0.0231(3) -0.0018(2) 0.0034(2) -0.0009(2)
O1 0.0368(18) 0.0269(16) 0.0240(16) 0.0007(13) 0.0037(14) 0.0021(14)
O2 0.052(2) 0.0241(17) 0.0283(18) 0.0020(14) 0.0107(16) 0.0036(15)
O3 0.0256(16) 0.0372(18) 0.0227(16) -0.0043(14) -0.0022(13) 0.0009(14)
O5 0.0251(16) 0.049(2) 0.0217(16) 0.0030(15) 0.0025(13) -0.0062(15)
O6 0.048(2) 0.0321(19) 0.0349(19) 0.0058(15) 0.0131(16) -0.0026(16)
N7 0.027(2) 0.030(2) 0.034(2) -0.0054(17) 0.0028(17) -0.0007(17)
N8 0.032(2) 0.026(2) 0.033(2) -0.0034(17) 0.0082(17) -0.0015(17)
C9 0.026(2) 0.031(2) 0.026(2) 0.0006(19) -0.0013(18) -0.0018(19)
C10 0.031(3) 0.037(3) 0.037(3) -0.006(2) 0.005(2) -0.007(2)
C11 0.037(3) 0.040(3) 0.029(2) 0.000(2) 0.009(2) 0.009(2)
N12 0.054(3) 0.031(2) 0.029(2) 0.0025(18) 0.012(2) 0.002(2)
C13 0.045(3) 0.031(3) 0.031(3) -0.006(2) 0.000(2) 0.008(2)
C14 0.034(3) 0.030(2) 0.034(3) 0.002(2) 0.008(2) 0.006(2)
C15 0.034(3) 0.028(2) 0.042(3) -0.007(2) 0.007(2) -0.005(2)
C17 0.025(2) 0.032(3) 0.034(3) -0.010(2) 0.0005(19) -0.0007(19)
O18 0.092(4) 0.099(4) 0.059(3) 0.007(3) -0.027(3) -0.060(4)
C19 0.028(2) 0.048(3) 0.028(2) -0.002(2) 0.004(2) 0.002(2)
C20 0.053(3) 0.037(3) 0.034(3) -0.009(2) -0.010(2) 0.013(2)
C21 0.058(3) 0.026(2) 0.028(2) 0.000(2) 0.007(2) 0.008(2)
C22 0.042(3) 0.028(2) 0.027(2) -0.0044(19) 0.005(2) 0.004(2)
C23 0.035(3) 0.031(2) 0.029(2) 0.004(2) 0.010(2) 0.001(2)
C24 0.030(3) 0.038(3) 0.037(3) -0.009(2) 0.000(2) 0.007(2)
C25 0.057(4) 0.038(3) 0.056(4) -0.001(3) 0.030(3) -0.001(3)
C26 0.042(3) 0.067(4) 0.029(3) -0.001(3) -0.004(2) -0.009(3)
C27 0.073(4) 0.041(3) 0.028(3) 0.000(2) 0.005(3) 0.014(3)
C28 0.045(3) 0.095(5) 0.029(3) -0.003(3) -0.008(3) 0.004(3)
C29 0.042(3) 0.030(3) 0.037(3) 0.001(2) 0.009(2) 0.007(2)
N30 0.029(2) 0.086(4) 0.026(2) -0.017(2) 0.0013(18) -0.009(2)
C31 0.050(3) 0.053(4) 0.040(3) 0.009(3) 0.011(3) 0.017(3)
C32 0.073(4) 0.050(3) 0.030(3) -0.007(3) -0.010(3) 0.019(3)
C34 0.072(4) 0.031(3) 0.038(3) 0.001(2) 0.023(3) 0.001(3)
C35 0.045(3) 0.089(5) 0.031(3) 0.012(3) -0.002(3) 0.016(3)
O4 0.028(2) 0.033(3) 0.034(3) 0.000 0.000 0.000(2)
C16 0.030(4) 0.052(5) 0.042(4) 0.000 0.000 -0.010(3)
C37 0.068(5) 0.092(6) 0.054(4) -0.031(4) 0.006(4) -0.008(4)
O1AA 0.043(3) 0.059(4) 0.047(3) -0.019(3) 0.013(2) -0.005(3)
O0AA 0.054(4) 0.070(4) 0.106(5) 0.005(4) -0.013(3) -0.017(3)
C6 0.068(6) 0.064(6) 0.085(7) -0.022(4) -0.015(5) 0.004(5)
C7 0.060(6) 0.056(5) 0.061(6) -0.008(5) -0.006(4) -0.002(4)
C1AA 0.074(7) 0.144(10) 0.067(6) -0.007(6) 0.008(5) 0.029(7)
C0AA 0.103(7) 0.059(6) 0.099(7) -0.012(5) 0.029(6) 0.003(6)
O2AA 0.043(3) 0.059(4) 0.047(3) -0.019(3) 0.013(2) -0.005(3)
C5AA 0.060(6) 0.056(5) 0.061(6) -0.008(5) -0.006(4) -0.002(4)
C3AA 0.074(7) 0.144(10) 0.067(6) -0.007(6) 0.008(5) 0.029(7)
C2AA 0.068(6) 0.064(6) 0.085(7) -0.022(4) -0.015(5) 0.004(5)
O4AA 0.035(4) 0.043(5) 0.070(6) 0.021(4) 0.007(4) -0.007(3)
C4AA 0.103(7) 0.059(6) 0.099(7) -0.012(5) 0.029(6) 0.003(6)
O3AA 0.054(4) 0.070(4) 0.106(5) 0.005(4) -0.013(3) -0.017(3)

loop_
_atom_type_symbol
_atom_type_description
_atom_type_scat_dispersion_real
_atom_type_scat_dispersion_imag
_atom_type_scat_source
C C 0.0033 0.0016 'International Tables Vol C Tables 4.2.6.8 and 6.1.1.4'
H H 0.0000 0.0000 'International Tables Vol C Tables 4.2.6.8 and 6.1.1.4'
Co Co 0.3494 0.9721 'International Tables Vol C Tables 4.2.6.8 and 6.1.1.4'
N N 0.0061 0.0033 'International Tables Vol C Tables 4.2.6.8 and 6.1.1.4'
O O 0.0106 0.0060 'International Tables Vol C Tables 4.2.6.8 and 6.1.1.4'

loop_
_geom_angle_atom_site_label_1
_geom_angle_atom_site_label_2
_geom_angle_atom_site_label_3
_geom_angle
_geom_angle_site_symmetry_3
O1 Co1 O2 85.87(13) .
O1 Co1 O3 93.55(13) .
O1 Co1 O5 104.41(15) .
O1 Co1 N7 91.83(15) .
O1 Co1 N8 157.38(14) .
O2 Co1 O3 175.10(14) .
O2 Co1 N7 108.02(15) .
O2 Co1 N8 76.58(14) .
O3 Co1 N7 76.86(14) .
O3 Co1 N8 105.13(14) .
O5 Co1 O2 89.35(14) .
O5 Co1 O3 86.08(13) .
O5 Co1 N7 157.17(15) .
O5 Co1 N8 89.74(15) .
N7 Co1 N8 80.38(16) .
C22 O1 Co1 121.5(3) .
C14 O2 Co1 117.5(3) .
C9 O3 Co1 117.4(3) .
C19 O5 Co1 121.2(3) .
C21 O6 C34 118.0(4) .
C10 N7 Co1 106.5(3) .
C10 N7 C17 109.6(4) .
C10 N7 C24 112.1(4) .
C17 N7 Co1 112.2(3) .
C17 N7 C24 110.0(4) .
C24 N7 Co1 106.4(3) .
C15 N8 Co1 106.3(3) .
C15 N8 C23 109.5(4) .
C15 N8 C29 113.0(4) .
C23 N8 Co1 111.1(3) .
C23 N8 C29 109.6(4) .
C29 N8 Co1 107.4(3) .
O3 C9 C17 120.9(4) .
O3 C9 N30 123.7(4) .
N30 C9 C17 115.3(4) .
N7 C10 C15 109.4(4) .
C19 C11 C29 118.5(5) .
C31 C11 C19 120.4(5) .
C31 C11 C29 121.1(5) .
C20 C13 C22 120.4(5) .
C20 C13 C24 121.1(5) .
C22 C13 C24 118.5(5) .
O2 C14 N12 123.9(5) .
O2 C14 C23 119.8(5) .
N12 C14 C23 116.3(4) .
N8 C15 C10 109.6(4) .
N7 C17 C9 111.2(4) .
C26 O18 C7 106.6(6) .
C26 O18 C5AA 126.7(8) .
O5 C19 C11 121.2(5) .
O5 C19 C26 120.8(5) .
C11 C19 C26 118.0(5) .
C32 C20 C13 120.9(6) .
O6 C21 C22 114.7(5) .
O6 C21 C27 123.7(5) .
C27 C21 C22 121.7(6) .
O1 C22 C13 121.8(5) .
O1 C22 C21 120.5(5) .
C21 C22 C13 117.6(5) .
N8 C23 C14 110.8(4) .
N7 C24 C13 112.3(4) .
O1AA C25 C34 110.1(5) .
O2AA C25 C34 119.6(6) .
O18 C26 C19 121.7(5) .
O18 C26 C28 118.6(6) .
C28 C26 C19 119.7(6) .
C21 C27 C32 119.3(6) .
C35 C28 C26 121.3(6) .
C11 C29 N8 111.5(4) .
C35 C31 C11 121.3(6) .
C20 C32 C27 120.0(5) .
O6 C34 C25 108.4(5) .
C28 C35 C31 119.2(6) .
O4 C16 C37 119.9(4) 10_565
O4 C16 C37 119.9(4) .
C37 C16 C37 120.1(9) 10_565
C25 O1AA C6 117.1(7) .
C1AA O0AA C0AA 110.5(10) .
O1AA C6 C1AA 97.3(7) .
C0AA C7 O18 109.7(9) .
O0AA C1AA C6 111.5(9) .
O0AA C0AA C7 111.5(9) .
C25 O2AA C2AA 114.7(9) .
O18 C5AA C4AA 103.2(12) .
O3AA C3AA C2AA 138.5(18) .
O2AA C2AA C3AA 104.3(13) .
O3AA C4AA C5AA 132.4(17) .
C3AA O3AA C4AA 107.6(14) .

loop_
_geom_bond_atom_site_label_1
_geom_bond_atom_site_label_2
_geom_bond_distance
_geom_bond_site_symmetry_2
Co1 O1 1.994(3) .
Co1 O2 2.151(3) .
Co1 O3 2.159(3) .
Co1 O5 2.008(3) .
Co1 N7 2.205(4) .
Co1 N8 2.230(4) .
O1 C22 1.322(6) .
O2 C14 1.246(6) .
O3 C9 1.242(6) .
O5 C19 1.333(6) .
O6 C21 1.378(7) .
O6 C34 1.415(6) .
N7 C10 1.480(7) .
N7 C17 1.483(6) .
N7 C24 1.487(6) .
N8 C15 1.468(7) .
N8 C23 1.481(6) .
N8 C29 1.494(7) .
C9 C17 1.503(6) .
C9 N30 1.319(6) .
C10 C15 1.508(8) .
C11 C19 1.408(8) .
C11 C29 1.489(8) .
C11 C31 1.386(8) .
N12 C14 1.315(7) .
C13 C20 1.396(7) .
C13 C22 1.416(8) .
C13 C24 1.491(8) .
C14 C23 1.504(7) .
O18 C26 1.365(8) .
O18 C7 1.661(14) .
O18 C5AA 1.414(5) .
C19 C26 1.411(8) .
C20 C32 1.388(9) .
C21 C22 1.413(7) .
C21 C27 1.398(8) .
C25 C34 1.472(9) .
C25 O1AA 1.421(4) .
C25 O2AA 1.424(5) .
C26 C28 1.410(8) .
C27 C32 1.399(10) .
C28 C35 1.367(11) .
C31 C35 1.383(10) .
O4 C16 1.218(9) .
C16 C37 1.505(8) 10_565
C16 C37 1.505(8) .
O1AA C6 1.429(5) .
O0AA C1AA 1.421(5) .
O0AA C0AA 1.430(5) .
C6 C1AA 1.538(5) .
C7 C0AA 1.525(5) .
O2AA C2AA 1.430(5) .
C5AA C4AA 1.531(5) .
C3AA C2AA 1.537(5) .
C3AA O3AA 1.421(5) .
C4AA O3AA 1.467(10) .

loop_
_smtbx_masks_void_nr
_smtbx_masks_void_average_x
_smtbx_masks_void_average_y
_smtbx_masks_void_average_z
_smtbx_masks_void_volume
_smtbx_masks_void_count_electrons
1 -0.959 -0.124 -0.133 9484.8 4060.8
